data_1545674
loop_
_publ_author_name
'Banno, H.'
'Ichikawa, S.'
'Takeda, S.'
'Asaka, T.'
'Colas, M.'
'Thomas, P.'
'Fukuda, K.'

_publ_section_title
;
 Crystal structures and polymorphism of Sr4[Al6O12]SO4 :data @ 573 K
;
_journal_name_full 'Journal of the Ceramic Society of Japan'
_journal_page_first 364
_journal_page_last 370
_journal_volume 125
_journal_year 2017
_chemical_formula_sum 'Al6 O16 S Sr4'
_chemical_name_common 'Sr4Al6O12SO4 at 573 K'
_space_group_IT_number 197
_space_group_name_H-M_alt 'I 2 3'
_symmetry_space_group_name_Hall 'I 2 2 3'
_symmetry_space_group_name_H-M 'I 2 3'
_cell_angle_alpha 90
_cell_angle_beta 90
_cell_angle_gamma 90
_cell_formula_units_Z 2
_cell_length_a 9.42561(3)
_cell_length_b 9.42561(3)
_cell_length_c 9.42561(3)
_cell_volume 837.391(5)
_cod_data_source_file Sr4Al6O12SO4573K.cif
_cod_data_source_block Sr4Al2O12SO4@573K
_cod_original_formula_sum 'Sr4 Al6 S1 O16'
_cod_database_code 1545674

loop_
_space_group_symop_operation_xyz
'x, y, z'
'-x, -y, z'
'-x, y, -z'
'x, -y, -z'
'z, x, y'
'z, -x, -y'
'-z, -x, y'
'-z, x, -y'
'y, z, x'
'-y, z, -x'
'y, -z, -x'
'-y, -z, x'
'x+1/2, y+1/2, z+1/2'
'-x+1/2, -y+1/2, z+1/2'
'-x+1/2, y+1/2, -z+1/2'
'x+1/2, -y+1/2, -z+1/2'
'z+1/2, x+1/2, y+1/2'
'z+1/2, -x+1/2, -y+1/2'
'-z+1/2, -x+1/2, y+1/2'
'-z+1/2, x+1/2, -y+1/2'
'y+1/2, z+1/2, x+1/2'
'-y+1/2, z+1/2, -x+1/2'
'y+1/2, -z+1/2, -x+1/2'
'-y+1/2, -z+1/2, x+1/2'

loop_
_atom_site_label
_atom_site_occupancy
_atom_site_fract_x
_atom_site_fract_y
_atom_site_fract_z
_atom_site_adp_type
_atom_site_U_iso_or_equiv
_atom_site_type_symbol
SrA 0.5600 0.2046(2) 0.2046(2) 0.2046(2) Uiso 0.000272 Sr
SrB 0.4400 0.2389(4) 0.2389(4) 0.2389(4) Uiso 0.000272 Sr
S 1.0 0.000000 0.000000 0.000000 Uiso 0.000660 S
Al 1.0 0.2422(7) 0.500000 0.000000 Uiso 0.000174 Al
O1 1.0 0.153(2) 0.4736(4) 0.159(2) Uiso 0.000261 O
O2A 0.2630 0.091(3) 0.091(3) 0.091(3) Uiso 0.000810 O
O2B 0.2630 0.368(2) 0.417(3) 0.478(3) Uiso 0.000810 O
